data_2006857
loop_
_publ_author_name
'Hoong-Kun Fun'
'Kandasamy Chinnakali'
'Kandasamy Sivakumar'
'Teng-Wah Sam'
'Siew-Eng How'

_publ_section_title
;
 Bis(3,4-dimethoxybenzyl) Ether and
 Tetramethoxy-4,4'-(2,3-dimethyltetramethylene)dipyrocatechol
;
_journal_issue 12
_journal_name_full 'Acta Crystallographica Section C'
_journal_page_first 1857
_journal_page_last 1859
_journal_paper_doi 10.1107/S0108270197009761
_journal_volume 53
_journal_year 1997
_chemical_formula_sum 'C18 H22 O5'
_chemical_formula_weight 318.36
_chemical_melting_point 74.9(5)
_chemical_name_systematic
;
Bis(3,4-dimethoxybenzyl)ether
;
_space_group_IT_number 14
_symmetry_cell_setting monoclinic
_symmetry_space_group_name_Hall '-P 2yn'
_symmetry_space_group_name_H-M 'P 1 21/n 1'
_audit_creation_method SHELXL
_cell_angle_alpha 90.00
_cell_angle_beta 93.020(10)
_cell_angle_gamma 90.00
_cell_formula_units_Z 4
_cell_length_a 10.3990(10)
_cell_length_b 5.8060(10)
_cell_length_c 28.126(2)
_cell_measurement_reflns_used 52
_cell_measurement_temperature 293(2)
_cell_measurement_theta_max 12.34
_cell_measurement_theta_min 2.77
_cell_volume 1695.8(4)
_diffrn_ambient_temperature 293(2)
_diffrn_measurement_device 'Siemens P4 diffractometer'
_diffrn_measurement_method '\q/2\q scans'
_diffrn_radiation_monochromator graphite
_diffrn_radiation_source 'fine-focus sealed tube'
_diffrn_radiation_type MoK\a
_diffrn_radiation_wavelength 0.71073
_diffrn_reflns_av_R_equivalents 0.0338
_diffrn_reflns_av_sigmaI/netI 0.0546
_diffrn_reflns_limit_h_max 13
_diffrn_reflns_limit_h_min -1
_diffrn_reflns_limit_k_max 7
_diffrn_reflns_limit_k_min -1
_diffrn_reflns_limit_l_max 36
_diffrn_reflns_limit_l_min -36
_diffrn_reflns_number 5423
_diffrn_reflns_theta_max 27.50
_diffrn_reflns_theta_min 1.45
_diffrn_standards_decay_% <3
_diffrn_standards_interval_count 97
_diffrn_standards_number 3
_exptl_absorpt_coefficient_mu 0.090
_exptl_absorpt_correction_type none
_exptl_crystal_colour colourless
_exptl_crystal_density_diffrn 1.247
_exptl_crystal_density_meas ?
_exptl_crystal_description rectangular
_exptl_crystal_F_000 680
_exptl_crystal_size_max 0.68
_exptl_crystal_size_mid 0.62
_exptl_crystal_size_min 0.26
_refine_diff_density_max 0.14
_refine_diff_density_min -0.12
_refine_ls_extinction_coef 0.0216(15)
_refine_ls_extinction_method 'SHELXL93 (Sheldrick, 1993)'
_refine_ls_goodness_of_fit_all 0.865
_refine_ls_goodness_of_fit_obs 1.044
_refine_ls_hydrogen_treatment refall
_refine_ls_matrix_type full
_refine_ls_number_parameters 297
_refine_ls_number_reflns 3911
_refine_ls_number_restraints 0
_refine_ls_restrained_S_all 0.865
_refine_ls_restrained_S_obs 1.044
_refine_ls_R_factor_all 0.0842
_refine_ls_R_factor_obs .0398
_refine_ls_shift/esd_max 0.000
_refine_ls_shift/esd_mean 0.000
_refine_ls_structure_factor_coef Fsqd
_refine_ls_weighting_details 'w = 1/[\s^2^(Fo^2^)+(0.0553P)^2^] where P=(Fo^2^+2Fc^2^)/3'
_refine_ls_weighting_scheme calc
_refine_ls_wR_factor_all 0.1104
_refine_ls_wR_factor_obs .0960
_reflns_number_observed 2158
_reflns_number_total 3911
_reflns_observed_criterion >2sigma(I)
_cod_data_source_file mu1334.cif
_cod_data_source_block I
_cod_depositor_comments
;
The following automatic conversions were performed:

'_chemical_melting_point' value '74.4-75.4' was changed to '74.9(5)'
- the average value was taken and precision was estimated.

Automatic conversion script
Id: cif_fix_values 1646 2011-03-28 12:23:43Z adriana 

The following automatic conversions were performed:

'_chemical_melting_point' value '74.4-75.4' was changed to '74.9(5)'
- the average value was taken and precision was estimated.

Automatic conversion script
Id: cif_fix_values 1715 2011-07-08 13:25:40Z adriana 

The following automatic conversions were performed:

'_exptl_crystal_density_meas' value 'not measured' was changed to '?'
- the value is perceived as not measured.

Automatic conversion script
Id: cif_fix_values 3008 2015-01-20 13:52:24Z robertas 

The following automatic conversions were performed:

'_refine_ls_weighting_scheme' value 'calc w =
1/[\s^2^(Fo^2^)+(0.0553P)^2^] where P=(Fo^2^+2Fc^2^)/3' was changed
to 'calc'. New tag '_refine_ls_weighting_details' was created. The
value of the new tag was set to 'w = 1/[\s^2^(Fo^2^)+(0.0553P)^2^]
where P=(Fo^2^+2Fc^2^)/3'.

Automatic conversion script
Id: cif_fix_values 3143 2015-03-26 13:38:13Z robertas 
;
_cod_original_cell_volume 1695.8(2)
_cod_original_sg_symbol_H-M 'P 21/n'
_cod_database_code 2006857

loop_
_symmetry_equiv_pos_as_xyz
'x, y, z'
'-x+1/2, y+1/2, -z+1/2'
'-x, -y, -z'
'x-1/2, -y-1/2, z-1/2'

loop_
_atom_site_aniso_label
_atom_site_aniso_U_11
_atom_site_aniso_U_22
_atom_site_aniso_U_33
_atom_site_aniso_U_12
_atom_site_aniso_U_13
_atom_site_aniso_U_23
O1 .0663(7) .0676(8) .0639(7) -.0256(6) -.0007(6) -.0020(6)
O2 .0840(8) .0800(9) .0399(6) -.0322(7) -.0015(5) .0061(6)
O3 .0622(6) .0646(7) .0363(5) .0084(6) -.0001(5) -.0009(5)
O4 .0585(6) .0605(7) .0569(6) -.0147(6) -.0103(5) .0026(6)
O5 .0785(8) .0573(7) .0519(6) -.0062(6) -.0074(6) .0125(6)
C1 .0549(9) .0706(11) .0436(9) -.0043(9) .0074(7) .0106(9)
C2 .0493(9) .0622(11) .0572(10) -.0083(9) .0114(8) .0129(9)
C3 .0391(7) .0503(9) .0512(8) -.0036(7) .0030(6) -.0008(7)
C4 .0483(8) .0484(9) .0396(8) -.0009(7) .0027(6) .0053(7)
C5 .0480(8) .0444(9) .0437(8) -.0032(8) .0036(7) .0058(7)
C6 .0456(8) .0503(9) .0406(8) .0054(8) .0030(6) .0041(7)
C7 .0682(11) .0589(11) .0436(8) -.0002(10) -.0032(8) .0020(8)
C8 .0541(9) .0764(12) .0420(8) .0072(10) .0044(7) -.0033(9)
C9 .0475(8) .0563(10) .0410(8) .0042(8) .0033(6) -.0044(7)
C10 .0445(8) .0464(9) .0469(8) .0007(7) .0064(7) .0020(7)
C11 .0401(7) .0431(8) .0460(8) .0021(7) .0006(6) -.0059(7)
C12 .0530(8) .0408(8) .0450(8) .0048(7) -.0001(7) .0010(7)
C13 .0625(10) .0450(9) .0598(10) -.0092(9) .0004(8) .0015(8)
C14 .0581(10) .0568(10) .0544(10) -.0045(9) -.0074(8) -.0100(8)
C15 .0613(12) .0579(12) .090(2) -.0156(11) .0069(12) -.0044(12)
C16 .103(2) .093(2) .0412(10) -.0338(14) .0000(10) .0188(11)
C17 .0572(11) .0582(11) .0750(13) -.0134(10) -.0032(10) -.0027(10)
C18 .100(2) .0708(14) .0647(13) -.0026(13) .0061(12) .0232(12)

loop_
_atom_site_label
_atom_site_fract_x
_atom_site_fract_y
_atom_site_fract_z
_atom_site_U_iso_or_equiv
_atom_site_thermal_displace_type
_atom_site_calc_flag
_atom_site_refinement_flags
_atom_site_occupancy
_atom_site_disorder_group
_atom_site_type_symbol
O1 .34132(11) .6362(2) .41707(4) .0661(4) Uani d . 1 . O
O2 .19905(12) .3114(2) .44747(4) .0681(4) Uani d . 1 . O
O3 .00106(10) .2113(2) .24119(3) .0545(3) Uani d . 1 . O
O4 -.34932(10) .3466(2) .09287(4) .0591(3) Uani d . 1 . O
O5 -.23090(11) .6997(2) .06126(4) .0629(3) Uani d . 1 . O
C1 .1979(2) .4259(3) .30278(6) .0562(4) Uani d . 1 . C
C2 .2731(2) .5587(3) .33436(6) .0560(4) Uani d . 1 . C
C3 .27195(13) .5172(3) .38276(5) .0468(4) Uani d . 1 . C
C4 .19447(14) .3404(3) .39922(5) .0454(4) Uani d . 1 . C
C5 .11923(15) .2122(3) .36742(5) .0453(4) Uani d . 1 . C
C6 .12075(14) .2532(3) .31854(5) .0454(4) Uani d . 1 . C
C7 .0401(2) .1024(3) .28498(6) .0571(4) Uani d . 1 . C
C8 -.0970(2) .3790(4) .24672(6) .0574(5) Uani d . 1 . C
C9 -.13503(14) .4744(3) .19863(5) .0483(4) Uani d . 1 . C
C10 -.22677(14) .3622(3) .16910(5) .0458(4) Uani d . 1 . C
C11 -.25912(13) .4425(3) .12400(5) .0431(3) Uani d . 1 . C
C12 -.19664(14) .6371(3) .10690(5) .0463(4) Uani d . 1 . C
C13 -.1070(2) .7506(3) .13628(6) .0559(4) Uani d . 1 . C
C14 -.0771(2) .6689(3) .18182(6) .0568(4) Uani d . 1 . C
C15 .4142(2) .8291(4) .40262(9) .0698(5) Uani d . 1 . C
C16 .1244(3) .1301(5) .46593(7) .0791(7) Uani d . 1 . C
C17 -.4182(2) .1514(4) .10831(8) .0637(5) Uani d . 1 . C
C18 -.1582(3) .8793(4) .04052(8) .0784(6) Uani d . 1 . C
H1 .1995(14) .454(3) .2689(6) .063(5) Uiso d . 1 . H
H2 .3262(15) .681(3) .3231(6) .065(5) Uiso d . 1 . H
H5 .0640(14) .098(3) .3785(5) .052(4) Uiso d . 1 . H
H7A .0898(15) -.032(3) .2742(6) .072(5) Uiso d . 1 . H
H7B -.0367(15) .051(3) .3032(6) .062(5) Uiso d . 1 . H
H8A -.0621(16) .503(3) .2703(6) .075(5) Uiso d . 1 . H
H8B -.1704(16) .303(3) .2615(6) .067(5) Uiso d . 1 . H
H10 -.2662(14) .226(3) .1809(5) .051(4) Uiso d . 1 . H
H13 -.0614(15) .883(3) .1244(6) .067(5) Uiso d . 1 . H
H14 -.0152(17) .747(3) .2026(6) .073(5) Uiso d . 1 . H
H15A .451(2) .893(4) .4324(8) .099(7) Uiso d . 1 . H
H15B .363(2) .943(4) .3854(7) .099(7) Uiso d . 1 . H
H15C .4798(18) .777(3) .3802(6) .077(6) Uiso d . 1 . H
H16A .024(2) .163(3) .4592(7) .095(7) Uiso d . 1 . H
H16B .142(2) -.031(5) .4520(8) .131(10) Uiso d . 1 . H
H16C .1458(18) .131(3) .4986(7) .082(6) Uiso d . 1 . H
H17A -.4707(18) .110(3) .0806(7) .078(6) Uiso d . 1 . H
H17B -.3618(18) .022(4) .1175(7) .087(6) Uiso d . 1 . H
H17C -.4748(18) .191(3) .1349(7) .084(6) Uiso d . 1 . H
H18A -.062(2) .837(4) .0402(8) .111(8) Uiso d . 1 . H
H18B -.1931(18) .892(4) .0089(8) .090(7) Uiso d . 1 . H
H18C -.169(2) 1.031(4) .0581(8) .114(8) Uiso d . 1 . H

loop_
_atom_type_symbol
_atom_type_description
_atom_type_scat_dispersion_real
_atom_type_scat_dispersion_imag
_atom_type_scat_source
C C 0.0033 0.0016 'International Tables Vol C Tables 4.2.6.8 and 6.1.1.4'
H H 0.0000 0.0000 'International Tables Vol C Tables 4.2.6.8 and 6.1.1.4'
O O 0.0106 0.0060 'International Tables Vol C Tables 4.2.6.8 and 6.1.1.4'

loop_
_geom_angle_atom_site_label_1
_geom_angle_atom_site_label_2
_geom_angle_atom_site_label_3
_geom_angle
_geom_angle_publ_flag
C3 O1 C15 117.85(15) ?
C4 O2 C16 117.57(13) ?
C8 O3 C7 112.47(12) yes
C11 O4 C17 117.99(13) ?
C12 O5 C18 117.43(14) ?
C6 C1 C2 121.26(14) ?
C3 C2 C1 120.0(2) ?
O1 C3 C2 125.23(14) yes
O1 C3 C4 115.52(13) ?
C2 C3 C4 119.25(14) ?
O2 C4 C5 124.65(14) yes
O2 C4 C3 115.38(13) yes
C5 C4 C3 119.96(13) ?
C4 C5 C6 120.85(14) ?
C1 C6 C5 118.68(14) ?
C1 C6 C7 122.47(13) ?
C5 C6 C7 118.84(14) ?
O3 C7 C6 114.00(14) yes
O3 C8 C9 108.15(12) yes
C14 C9 C10 118.53(14) ?
C14 C9 C8 121.02(15) ?
C10 C9 C8 120.4(2) ?
C11 C10 C9 121.15(15) ?
O4 C11 C10 125.31(14) yes
O4 C11 C12 115.06(13) ?
C10 C11 C12 119.63(13) ?
O5 C12 C13 124.84(14) yes
O5 C12 C11 115.81(13) ?
C13 C12 C11 119.35(14) ?
C12 C13 C14 120.1(2) ?
C9 C14 C13 121.2(2) ?

loop_
_geom_bond_atom_site_label_1
_geom_bond_atom_site_label_2
_geom_bond_site_symmetry_2
_geom_bond_distance
_geom_bond_publ_flag
O1 C3 . 1.362(2) yes
O1 C15 . 1.424(2) yes
O2 C4 . 1.366(2) yes
O2 C16 . 1.422(2) yes
O3 C8 . 1.424(2) yes
O3 C7 . 1.425(2) yes
O4 C11 . 1.368(2) yes
O4 C17 . 1.421(2) yes
O5 C12 . 1.363(2) yes
O5 C18 . 1.431(2) yes
C1 C6 . 1.372(2) ?
C1 C2 . 1.387(2) ?
C2 C3 . 1.383(2) ?
C3 C4 . 1.399(2) ?
C4 C5 . 1.376(2) ?
C5 C6 . 1.396(2) ?
C6 C7 . 1.509(2) yes
C8 C9 . 1.496(2) yes
C9 C14 . 1.375(2) ?
C9 C10 . 1.393(2) ?
C10 C11 . 1.377(2) ?
C11 C12 . 1.401(2) ?
C12 C13 . 1.380(2) ?
C13 C14 . 1.386(2) ?

loop_
_geom_torsion_atom_site_label_1
_geom_torsion_atom_site_label_2
_geom_torsion_atom_site_label_3
_geom_torsion_atom_site_label_4
_geom_torsion
_geom_torsion_publ_flag
C6 C1 C2 C3 0.5(3) ?
C15 O1 C3 C2 4.6(2) ?
C15 O1 C3 C4 -175.3(2) ?
C1 C2 C3 O1 -179.86(15) ?
C1 C2 C3 C4 0.1(2) ?
C16 O2 C4 C5 2.5(3) ?
C16 O2 C4 C3 -178.5(2) ?
O1 C3 C4 O2 0.0(2) ?
C2 C3 C4 O2 -179.94(14) ?
O1 C3 C4 C5 179.04(13) ?
C2 C3 C4 C5 -0.9(2) ?
O2 C4 C5 C6 -179.83(14) ?
C3 C4 C5 C6 1.2(2) ?
C2 C1 C6 C5 -0.1(2) ?
C2 C1 C6 C7 -178.6(2) ?
C4 C5 C6 C1 -0.7(2) ?
C4 C5 C6 C7 177.82(15) ?
C8 O3 C7 C6 -73.3(2) yes
C1 C6 C7 O3 -28.5(2) ?
C5 C6 C7 O3 153.05(14) yes
C7 O3 C8 C9 -177.41(14) yes
O3 C8 C9 C14 -92.4(2) ?
O3 C8 C9 C10 85.1(2) yes
C14 C9 C10 C11 0.2(2) ?
C8 C9 C10 C11 -177.34(14) ?
C17 O4 C11 C10 1.7(2) ?
C17 O4 C11 C12 -178.75(15) ?
C9 C10 C11 O4 -178.80(13) ?
C9 C10 C11 C12 1.6(2) ?
C18 O5 C12 C13 7.6(2) ?
C18 O5 C12 C11 -172.4(2) ?
O4 C11 C12 O5 -2.1(2) ?
C10 C11 C12 O5 177.55(13) ?
O4 C11 C12 C13 177.88(13) ?
C10 C11 C12 C13 -2.5(2) ?
O5 C12 C13 C14 -178.45(15) ?
C11 C12 C13 C14 1.6(2) ?
C10 C9 C14 C13 -1.1(2) ?
C8 C9 C14 C13 176.4(2) ?
C12 C13 C14 C9 0.2(3) ?

loop_
_cod_related_entry_id
_cod_related_entry_database
_cod_related_entry_code
1 ChemSpider 251286
